data_4029271
loop_
_publ_author_name
'Vu, Van Ha'
'Louafi, Fadila'
'Girard, Nicolas'
'Marion, Ronan'
'Roisnel, Thierry'
'Dorcet, Vincent'
'Hurvois, Jean-Pierre'

_publ_section_title
;
 Electrochemical Access to
 8-(1-Phenyl-ethyl)-1,4-dioxa-8-aza-spiro[4.5]decane-7-carbonitrile.
 Application to the Asymmetric Syntheses of (+)-Myrtine and Alkaloid
 (+)-241D.
;
_journal_issue 8
_journal_name_full 'The Journal of organic chemistry'
_journal_page_first 3358
_journal_page_last 3373
_journal_paper_doi 10.1021/jo500104c
_journal_volume 79
_journal_year 2014
_chemical_absolute_configuration syn
_chemical_compound_source 'synthesis as described'
_chemical_formula_moiety 'C16 H20 N2 O2'
_chemical_formula_sum 'C16 H20 N2 O2'
_chemical_formula_weight 272.34
_chemical_name_systematic
;
 ?
;
_space_group_IT_number 4
_symmetry_cell_setting monoclinic
_symmetry_Int_Tables_number 4
_symmetry_space_group_name_Hall 'P 2yb'
_symmetry_space_group_name_H-M 'P 1 21 1'
_atom_sites_solution_hydrogens geom
_atom_sites_solution_primary direct
_atom_sites_solution_secondary difmap
_audit_conform_dict_location ftp://ftp.iucr.org/pub/cif_core.dic
_audit_conform_dict_name cif_core.dic
_audit_conform_dict_version 2.3
_audit_creation_date 2009-07-15T16:54:29-00:00
_audit_creation_method 'WinGX routine CIF_UPDATE'
_cell_angle_alpha 90
_cell_angle_beta 92.714(7)
_cell_angle_gamma 90
_cell_formula_units_Z 2
_cell_length_a 8.5091(19)
_cell_length_b 5.3731(11)
_cell_length_c 16.347(4)
_cell_measurement_reflns_used 4469
_cell_measurement_temperature 150(2)
_cell_measurement_theta_max 27.39
_cell_measurement_theta_min 2.4
_cell_measurement_wavelength 0.71073
_cell_volume 746.6(3)
_computing_cell_refinement 'Bruker SMART'
_computing_data_collection 'Bruker SAINT'
_computing_data_reduction 'Bruker SAINT'
_computing_molecular_graphics 'Ortep-3 for Windows (Farrugia, 1997)'
_computing_publication_material 'WinGX publication routines (Farrugia, 1999)'
_computing_structure_refinement 'SHELXL-97 (Sheldrick, 1997)'
_computing_structure_solution 'SIR97 (Altomare et al., 1999)'
_diffrn_ambient_temperature 150(2)
_diffrn_detector 'CCD plate'
_diffrn_measured_fraction_theta_full 0.997
_diffrn_measured_fraction_theta_max 0.997
_diffrn_measurement_device_type 'APEXII, Bruker-AXS'
_diffrn_measurement_method 'CCD rotation images, thin slices'
_diffrn_radiation_monochromator graphite
_diffrn_radiation_probe x-ray
_diffrn_radiation_type MoK\a
_diffrn_radiation_wavelength 0.71073
_diffrn_reflns_av_R_equivalents 0.0465
_diffrn_reflns_av_unetI/netI 0.0304
_diffrn_reflns_limit_h_max 10
_diffrn_reflns_limit_h_min -11
_diffrn_reflns_limit_k_max 6
_diffrn_reflns_limit_k_min -6
_diffrn_reflns_limit_l_max 21
_diffrn_reflns_limit_l_min -21
_diffrn_reflns_number 9358
_diffrn_reflns_theta_full 27.48
_diffrn_reflns_theta_max 27.48
_diffrn_reflns_theta_min 3.38
_exptl_absorpt_coefficient_mu 0.081
_exptl_absorpt_correction_T_max 0.992
_exptl_absorpt_correction_T_min 0.941
_exptl_absorpt_correction_type multi-scan
_exptl_absorpt_process_details
;
  [Sheldrick, G.M. (2002). SADABS Bruker AXS Inc., Madison, Wisconsin, USA]
;
_exptl_crystal_colour colourless
_exptl_crystal_density_diffrn 1.212
_exptl_crystal_density_method 'not measured'
_exptl_crystal_description stick
_exptl_crystal_F_000 292
_exptl_crystal_size_max 0.52
_exptl_crystal_size_mid 0.14
_exptl_crystal_size_min 0.1
_refine_diff_density_max 0.214
_refine_diff_density_min -0.174
_refine_diff_density_rms 0.035
_refine_ls_abs_structure_details 'Flack H D (1983), Acta Cryst. A39, 876-881'
_refine_ls_abs_structure_Flack 10(10)
_refine_ls_extinction_method none
_refine_ls_goodness_of_fit_ref 1.044
_refine_ls_hydrogen_treatment constr
_refine_ls_matrix_type full
_refine_ls_number_parameters 189
_refine_ls_number_reflns 1879
_refine_ls_number_restraints 1
_refine_ls_restrained_S_all 1.044
_refine_ls_R_factor_all 0.0443
_refine_ls_R_factor_gt 0.0386
_refine_ls_shift/su_max 0
_refine_ls_shift/su_mean 0
_refine_ls_structure_factor_coef Fsqd
_refine_ls_weighting_details 'calc w=1/[\s^2^(Fo^2^)+(0.0573P)^2^+0.0880P] where P=(Fo^2^+2Fc^2^)/3'
_refine_ls_weighting_scheme calc
_refine_ls_wR_factor_gt 0.0977
_refine_ls_wR_factor_ref 0.1031
_reflns_number_gt 1686
_reflns_number_total 1879
_reflns_threshold_expression >2sigma(I)
_cod_data_source_file jo500104c_si_002.cif
_cod_data_source_block job
_cod_depositor_comments
;Adding full bibliography for
 ./tmp-cod-update-bibliographies-12971/cifs/4029271.cif.
;
_cod_original_sg_symbol_H-M 'P 21'
_cod_database_code 4029271

loop_
_symmetry_equiv_pos_as_xyz
'x, y, z'
'-x, y+1/2, -z'

loop_
_atom_site_label
_atom_site_type_symbol
_atom_site_fract_x
_atom_site_fract_y
_atom_site_fract_z
_atom_site_U_iso_or_equiv
_atom_site_adp_type
_atom_site_occupancy
_atom_site_symmetry_multiplicity
_atom_site_calc_flag
_atom_site_refinement_flags
_atom_site_disorder_assembly
_atom_site_disorder_group
O1 O 0.84159(15) 0.4529(3) 0.61979(9) 0.0395(4) Uani 1 1 d . . .
C2A C 0.7346(4) 0.4253(8) 0.5543(2) 0.0416(8) Uani 0.646(5) 1 d P A 1
H2A1 H 0.6973 0.2511 0.5493 0.05 Uiso 0.646(5) 1 calc PR A 1
H2A2 H 0.7803 0.4766 0.5024 0.05 Uiso 0.646(5) 1 calc PR A 1
C3A C 0.6054(19) 0.595(4) 0.5765(10) 0.051(2) Uani 0.646(5) 1 d P A 1
H3A1 H 0.5483 0.6596 0.5267 0.062 Uiso 0.646(5) 1 calc PR A 1
H3A2 H 0.5297 0.5078 0.6107 0.062 Uiso 0.646(5) 1 calc PR A 1
C2B C 0.6820(9) 0.3838(15) 0.5864(5) 0.0416(8) Uani 0.354(5) 1 d P A 2
H2B1 H 0.6216 0.2979 0.6283 0.05 Uiso 0.354(5) 1 calc PR A 2
H2B2 H 0.6884 0.2741 0.538 0.05 Uiso 0.354(5) 1 calc PR A 2
C3B C 0.608(4) 0.628(8) 0.563(2) 0.051(2) Uani 0.354(5) 1 d P A 2
H3B1 H 0.6313 0.6753 0.5066 0.062 Uiso 0.354(5) 1 calc PR A 2
H3B2 H 0.4925 0.6226 0.5683 0.062 Uiso 0.354(5) 1 calc PR A 2
O4 O 0.68046(16) 0.7925(3) 0.62116(9) 0.0460(4) Uani 1 1 d . . .
C5 C 0.8280(2) 0.6985(4) 0.65174(12) 0.0343(4) Uani 1 1 d . A .
C6 C 0.9592(2) 0.8621(4) 0.62321(11) 0.0336(4) Uani 1 1 d . . .
H6A H 0.9359 1.0376 0.6366 0.04 Uiso 1 1 calc R A .
H6B H 0.9635 0.8487 0.563 0.04 Uiso 1 1 calc R . .
C7 C 1.1195(2) 0.7919(4) 0.66253(10) 0.0299(4) Uani 1 1 d . A .
H7 H 1.1954 0.9256 0.6485 0.036 Uiso 1 1 calc R . .
N8 N 1.11483(16) 0.7828(4) 0.75197(9) 0.0312(4) Uani 1 1 d . . .
C9 C 0.9968(2) 0.6015(5) 0.77669(11) 0.0370(5) Uani 1 1 d . A .
H9A H 0.9988 0.5893 0.8372 0.044 Uiso 1 1 calc R . .
H9B H 1.0214 0.4353 0.7545 0.044 Uiso 1 1 calc R . .
C10 C 0.8336(2) 0.6836(5) 0.74431(12) 0.0429(5) Uani 1 1 d . . .
H10A H 0.7538 0.5633 0.7619 0.051 Uiso 1 1 calc R A .
H10B H 0.8086 0.8486 0.7673 0.051 Uiso 1 1 calc R . .
C11 C 1.2704(2) 0.7386(4) 0.79312(11) 0.0336(4) Uani 1 1 d . A .
H11 H 1.3071 0.5683 0.7783 0.04 Uiso 1 1 calc R . .
C12 C 1.3916(2) 0.9284(5) 0.76676(12) 0.0436(5) Uani 1 1 d . . .
H12A H 1.3501 1.0969 0.7735 0.065 Uiso 1 1 calc R A .
H12B H 1.4137 0.901 0.7092 0.065 Uiso 1 1 calc R . .
H12C H 1.4889 0.9091 0.8007 0.065 Uiso 1 1 calc R . .
C13 C 1.1793(2) 0.5511(4) 0.62885(11) 0.0313(4) Uani 1 1 d . . .
N14 N 1.23202(19) 0.3696(4) 0.60667(10) 0.0405(4) Uani 1 1 d . A .
C15 C 1.2580(2) 0.7518(4) 0.88551(11) 0.0332(4) Uani 1 1 d . . .
C16 C 1.3340(2) 0.5750(5) 0.93501(12) 0.0440(5) Uani 1 1 d . A .
H16 H 1.3897 0.4428 0.9109 0.053 Uiso 1 1 calc R . .
C17 C 1.3288(3) 0.5903(6) 1.01970(14) 0.0548(6) Uani 1 1 d . . .
H17 H 1.3824 0.4703 1.0533 0.066 Uiso 1 1 calc R A .
C18 C 1.2463(3) 0.7793(6) 1.05489(12) 0.0533(6) Uani 1 1 d . A .
H18 H 1.2413 0.7873 1.1128 0.064 Uiso 1 1 calc R . .
C19 C 1.1706(3) 0.9573(5) 1.00648(12) 0.0489(6) Uani 1 1 d . . .
H19 H 1.1148 1.0889 1.0309 0.059 Uiso 1 1 calc R A .
C20 C 1.1767(3) 0.9424(5) 0.92173(12) 0.0415(5) Uani 1 1 d . A .
H20 H 1.1244 1.0644 0.8883 0.05 Uiso 1 1 calc R . .

loop_
_atom_site_aniso_label
_atom_site_aniso_U_11
_atom_site_aniso_U_22
_atom_site_aniso_U_33
_atom_site_aniso_U_23
_atom_site_aniso_U_13
_atom_site_aniso_U_12
O1 0.0339(7) 0.0337(8) 0.0496(8) -0.0023(7) -0.0108(6) -0.0007(6)
C2A 0.044(2) 0.0438(19) 0.036(2) 0.0006(16) -0.0142(13) -0.0010(16)
C3A 0.0330(13) 0.059(6) 0.060(6) 0.000(4) -0.013(3) 0.000(2)
C2B 0.044(2) 0.0438(19) 0.036(2) 0.0006(16) -0.0142(13) -0.0010(16)
C3B 0.0330(13) 0.059(6) 0.060(6) 0.000(4) -0.013(3) 0.000(2)
O4 0.0329(7) 0.0466(10) 0.0569(9) -0.0052(8) -0.0128(6) 0.0082(7)
C5 0.0312(9) 0.0344(11) 0.0366(9) -0.0006(8) -0.0053(7) 0.0032(8)
C6 0.0364(9) 0.0303(10) 0.0333(9) 0.0020(8) -0.0047(7) 0.0009(8)
C7 0.0331(8) 0.0310(10) 0.0254(8) -0.0010(8) -0.0004(6) -0.0027(8)
N8 0.0294(7) 0.0384(9) 0.0257(7) -0.0035(7) -0.0016(5) 0.0016(7)
C9 0.0361(9) 0.0482(13) 0.0266(8) 0.0031(9) -0.0003(7) -0.0024(10)
C10 0.0328(9) 0.0587(15) 0.0372(10) -0.0011(10) 0.0026(8) -0.0033(10)
C11 0.0331(9) 0.0382(12) 0.0292(8) -0.0076(8) -0.0043(7) 0.0066(8)
C12 0.0310(9) 0.0621(16) 0.0377(10) -0.0069(11) 0.0004(7) -0.0036(10)
C13 0.0301(8) 0.0378(11) 0.0258(8) -0.0008(8) -0.0007(6) -0.0045(8)
N14 0.0406(9) 0.0410(11) 0.0402(9) -0.0089(8) 0.0049(7) -0.0017(8)
C15 0.0344(9) 0.0351(11) 0.0294(8) -0.0045(8) -0.0062(7) -0.0003(8)
C16 0.0509(11) 0.0393(13) 0.0402(11) -0.0046(10) -0.0133(9) 0.0058(11)
C17 0.0710(15) 0.0510(15) 0.0400(11) 0.0043(11) -0.0235(10) 0.0002(14)
C18 0.0751(15) 0.0571(15) 0.0266(9) -0.0024(10) -0.0080(9) -0.0097(14)
C19 0.0655(14) 0.0481(14) 0.0334(10) -0.0092(10) 0.0052(9) 0.0014(12)
C20 0.0504(11) 0.0425(13) 0.0314(9) -0.0030(9) -0.0007(8) 0.0079(11)

loop_
_atom_type_symbol
_atom_type_description
_atom_type_scat_dispersion_real
_atom_type_scat_dispersion_imag
_atom_type_scat_source
C C 0.0033 0 'International Tables Vol C Tables 4.2.6.8 and 6.1.1.4'
H H 0 0 'International Tables Vol C Tables 4.2.6.8 and 6.1.1.4'
N N 0.0061 0 'International Tables Vol C Tables 4.2.6.8 and 6.1.1.4'
O O 0.0106 0 'International Tables Vol C Tables 4.2.6.8 and 6.1.1.4'

loop_
_geom_angle_atom_site_label_1
_geom_angle_atom_site_label_2
_geom_angle_atom_site_label_3
_geom_angle
C2A O1 C5 108.8(2)
C5 O1 C2B 106.1(3)
O1 C2A C3A 102.3(8)
O1 C2A H2A1 111.3
C3A C2A H2A1 111.3
O1 C2A H2A2 111.3
C3A C2A H2A2 111.3
H2A1 C2A H2A2 109.2
O4 C3A C2A 105.3(11)
O4 C3A H3A1 110.7
C2A C3A H3A1 110.7
O4 C3A H3A2 110.7
C2A C3A H3A2 110.7
H3A1 C3A H3A2 108.8
O1 C2B C3B 104.0(15)
O1 C2B H2B1 111
C3B C2B H2B1 111
O1 C2B H2B2 111
C3B C2B H2B2 111
H2B1 C2B H2B2 109
O4 C3B C2B 102(2)
O4 C3B H3B1 111.3
C2B C3B H3B1 111.3
O4 C3B H3B2 111.3
C2B C3B H3B2 111.3
H3B1 C3B H3B2 109.2
C3B O4 C5 111.2(16)
C3A O4 C5 106.5(8)
O4 C5 O1 106.58(16)
O4 C5 C6 109.75(16)
O1 C5 C6 110.57(15)
O4 C5 C10 110.83(16)
O1 C5 C10 108.53(17)
C6 C5 C10 110.51(16)
C5 C6 C7 112.60(16)
C5 C6 H6A 109.1
C7 C6 H6A 109.1
C5 C6 H6B 109.1
C7 C6 H6B 109.1
H6A C6 H6B 107.8
N8 C7 C13 111.24(16)
N8 C7 C6 111.25(13)
C13 C7 C6 111.67(16)
N8 C7 H7 107.5
C13 C7 H7 107.5
C6 C7 H7 107.5
C7 N8 C9 110.32(14)
C7 N8 C11 113.21(13)
C9 N8 C11 112.21(16)
N8 C9 C10 109.57(18)
N8 C9 H9A 109.8
C10 C9 H9A 109.8
N8 C9 H9B 109.8
C10 C9 H9B 109.8
H9A C9 H9B 108.2
C5 C10 C9 110.28(15)
C5 C10 H10A 109.6
C9 C10 H10A 109.6
C5 C10 H10B 109.6
C9 C10 H10B 109.6
H10A C10 H10B 108.1
N8 C11 C15 110.00(14)
N8 C11 C12 111.53(17)
C15 C11 C12 109.18(16)
N8 C11 H11 108.7
C15 C11 H11 108.7
C12 C11 H11 108.7
C11 C12 H12A 109.5
C11 C12 H12B 109.5
H12A C12 H12B 109.5
C11 C12 H12C 109.5
H12A C12 H12C 109.5
H12B C12 H12C 109.5
N14 C13 C7 175.9(2)
C20 C15 C16 119.05(17)
C20 C15 C11 121.27(18)
C16 C15 C11 119.64(18)
C15 C16 C17 120.3(2)
C15 C16 H16 119.9
C17 C16 H16 119.9
C18 C17 C16 120.1(2)
C18 C17 H17 120
C16 C17 H17 120
C17 C18 C19 120.31(19)
C17 C18 H18 119.8
C19 C18 H18 119.8
C18 C19 C20 119.5(2)
C18 C19 H19 120.2
C20 C19 H19 120.2
C15 C20 C19 120.8(2)
C15 C20 H20 119.6
C19 C20 H20 119.6

loop_
_geom_bond_atom_site_label_1
_geom_bond_atom_site_label_2
_geom_bond_distance
O1 C2A 1.380(3)
O1 C5 1.426(3)
O1 C2B 1.486(7)
C2A C3A 1.49(2)
C2A H2A1 0.99
C2A H2A2 0.99
C3A O4 1.42(2)
C3A H3A1 0.99
C3A H3A2 0.99
C2B C3B 1.49(4)
C2B H2B1 0.99
C2B H2B2 0.99
C3B O4 1.42(4)
C3B H3B1 0.99
C3B H3B2 0.99
O4 C5 1.422(2)
C5 C6 1.512(3)
C5 C10 1.514(3)
C6 C7 1.527(2)
C6 H6A 0.99
C6 H6B 0.99
C7 N8 1.465(2)
C7 C13 1.504(3)
C7 H7 1
N8 C9 1.470(3)
N8 C11 1.476(2)
C9 C10 1.527(3)
C9 H9A 0.99
C9 H9B 0.99
C10 H10A 0.99
C10 H10B 0.99
C11 C15 1.521(2)
C11 C12 1.527(3)
C11 H11 1
C12 H12A 0.98
C12 H12B 0.98
C12 H12C 0.98
C13 N14 1.140(3)
C15 C20 1.384(3)
C15 C16 1.388(3)
C16 C17 1.390(3)
C16 H16 0.95
C17 C18 1.376(4)
C17 H17 0.95
C18 C19 1.381(4)
C18 H18 0.95
C19 C20 1.391(3)
C19 H19 0.95
C20 H20 0.95

loop_
_geom_torsion_atom_site_label_1
_geom_torsion_atom_site_label_2
_geom_torsion_atom_site_label_3
_geom_torsion_atom_site_label_4
_geom_torsion
C5 O1 C2A C3A -30.2(8)
C2B O1 C2A C3A 59.5(10)
O1 C2A C3A O4 32.1(9)
C2A O1 C2B C3B -72.1(15)
C5 O1 C2B C3B 27.7(15)
O1 C2B C3B O4 -30.8(19)
C2B C3B O4 C3A -43(10)
C2B C3B O4 C5 24(2)
C2A C3A O4 C3B 94(11)
C2A C3A O4 C5 -22.0(9)
C3B O4 C5 O1 -7.0(14)
C3A O4 C5 O1 3.9(6)
C3B O4 C5 C6 112.8(14)
C3A O4 C5 C6 123.6(6)
C3B O4 C5 C10 -124.9(14)
C3A O4 C5 C10 -114.0(6)
C2A O1 C5 O4 17.5(3)
C2B O1 C5 O4 -13.4(4)
C2A O1 C5 C6 -101.7(3)
C2B O1 C5 C6 -132.7(4)
C2A O1 C5 C10 136.9(2)
C2B O1 C5 C10 106.0(4)
O4 C5 C6 C7 172.71(15)
O1 C5 C6 C7 -70.0(2)
C10 C5 C6 C7 50.2(2)
C5 C6 C7 N8 -52.7(2)
C5 C6 C7 C13 72.25(19)
C13 C7 N8 C9 -66.54(19)
C6 C7 N8 C9 58.7(2)
C13 C7 N8 C11 60.1(2)
C6 C7 N8 C11 -174.67(18)
C7 N8 C9 C10 -62.7(2)
C11 N8 C9 C10 170.02(15)
O4 C5 C10 C9 -175.68(19)
O1 C5 C10 C9 67.6(2)
C6 C5 C10 C9 -53.8(2)
N8 C9 C10 C5 60.4(2)
C7 N8 C11 C15 175.60(17)
C9 N8 C11 C15 -58.7(2)
C7 N8 C11 C12 54.3(2)
C9 N8 C11 C12 179.98(16)
N8 C11 C15 C20 -46.0(3)
C12 C11 C15 C20 76.7(2)
N8 C11 C15 C16 136.3(2)
C12 C11 C15 C16 -101.0(2)
C20 C15 C16 C17 -0.3(3)
C11 C15 C16 C17 177.5(2)
C15 C16 C17 C18 1.0(4)
C16 C17 C18 C19 -1.2(4)
C17 C18 C19 C20 0.9(4)
C16 C15 C20 C19 -0.1(3)
C11 C15 C20 C19 -177.8(2)
C18 C19 C20 C15 -0.2(4)
